data_1528705
loop_
_publ_author_name
'Lukaszewicz, K.'

_publ_section_title
;
 The Crystal Structure of Magnesium Pyroarsenate, Mg2 As2 O7
;
_journal_name_full
;
Bulletin de l'Academie Polonaise des Sciences, Serie des Sciences Chimiques
;
_journal_page_first 361
_journal_page_last 364
_journal_volume 11
_journal_year 1963
_chemical_formula_sum 'As2 Mg2 O7'
_chemical_name_systematic 'Mg2 As2 O7'
_space_group_IT_number 12
_symmetry_space_group_name_Hall '-C 2y'
_symmetry_space_group_name_H-M 'C 1 2/m 1'
_cell_angle_alpha 90
_cell_angle_beta 103.88
_cell_angle_gamma 90
_cell_formula_units_Z 2
_cell_length_a 6.584
_cell_length_b 8.507
_cell_length_c 4.761
_cell_volume 258.878
_citation_journal_id_ASTM BAPCAQ
_cod_data_source_file Lukaszewicz_BAPCAQ_1963_346.cif
_cod_data_source_block As2Mg2O7
_cod_original_cell_volume 258.8775
_cod_database_code 1528705

loop_
_symmetry_equiv_pos_as_xyz
x,y,z
-x,y,-z
-x,-y,-z
x,-y,z
x+1/2,y+1/2,z
-x+1/2,y+1/2,-z
-x+1/2,-y+1/2,-z
x+1/2,-y+1/2,z

loop_
_atom_site_label
_atom_site_type_symbol
_atom_site_fract_x
_atom_site_fract_y
_atom_site_fract_z
_atom_site_occupancy
_atom_site_U_iso_or_equiv
O3 O-2 0.23 0.165 0.708 1 0.0
As1 As+5 0.23 0 0.892 1 0.0
O2 O-2 0.406 0 0.239 1 0.0
O1 O-2 0 0 0 1 0.0
Mg1 Mg+2 0 0.303 0.5 1 0.0
